data_2000588
loop_
_publ_author_name
'Driessen, W. L.'
'Haanstra, W. G.'
'Reedijk, J.'

_publ_section_title
;Structure of the dinuclear copper(II) compound of
 <i>N</i>,<i>N</i>,<i>N</i>',<i>N</i>'-tetrakis[2-(3,5-dimethyl-1-pyrazolyl)ethyl]-1,2-ethylenediamine
 (tped), [Cu~2~(tped)(H~2~O)~2~(NO~3~)~2~](NO~3~)~2~.2CH~3~OH
;
_journal_issue 9
_journal_name_full 'Acta Crystallographica Section C'
_journal_page_first 1585
_journal_page_last 1587
_journal_paper_doi 10.1107/S0108270192001082
_journal_volume 48
_journal_year 1992
_chemical_formula_sum 'C16 H30 Cu N7 O8'
_chemical_formula_weight 512
_space_group_IT_number 14
_space_group_name_Hall '-P 2yn'
_space_group_name_H-M_alt 'P 1 21/n 1'
_symmetry_cell_setting monoclinic
_symmetry_space_group_name_H-M 'P 1 21/n 1'
_cell_angle_alpha 90
_cell_angle_beta 111.92(2)
_cell_angle_gamma 90
_cell_formula_units_Z 4
_cell_length_a 12.683(4)
_cell_length_b 10.374(2)
_cell_length_c 19.229(4)
_cell_volume 2347.1(10)
_diffrn_radiation_type Mo
_diffrn_radiation_wavelength 0.71073
_exptl_absorpt_coefficient_mu 0.977
_exptl_crystal_density_diffrn 1.44
_exptl_crystal_F_000 1072
_cod_data_source_file li0124.cif
_cod_data_source_block li0124a
_cod_original_cell_volume 2347.0
_cod_original_sg_symbol_H-M 'P 21/n'
_cod_original_formula_sum 'C16 H30 Cu1 N7 O8'
_cod_database_code 2000588

loop_
_space_group_symop_id
_space_group_symop_operation_xyz
1 x,y,z
2 -x+1/2,y+1/2,-z+1/2
3 -x,-y,-z
4 x+1/2,-y+1/2,z+1/2

loop_
_atom_site_label
_atom_site_fract_x
_atom_site_fract_y
_atom_site_fract_z
Cu(1) .1724(8) .11449 .92343(5)
N(2) -.0082(2) .1252(3) .9246(2)
C(3) -.0145(3) .0711(4) .9952(2)
O(4) .2409(2) .1146(3) 1.0325(2)
O(5) .5642(3) .0022(5) .8942(3)
C(6) .5274(6) -.0174(10) .8183(4)
N(11) .1061(3) .3905(3) .8940(2)
N(12) .1944(3) .3065(3) .9217(2)
C(13) .2882(4) .3779(5) .9486(3)
C(14) .2601(4) .5067(5) .9378(3)
C(15) .1444(4) .5139(4) .9041(3)
C(16) .4035(4) .3182(5) .9867(4)
C(17) .0698(5) .6278(5) .8806(4)
C(18) -.0112(3) .3437(4) .8652(3)
C(19) -.0376(3) .2645(4) .9239(3)
N(21) .0191(3) .0095(4) .7804(2)
N(22) .1074(3) .0918(4) .8125(2)
C(23) .1457(5) .1245(5) .7589(3)
C(24) .0814(6) .0629(7) .6940(3)
C(25) .0019(6) -.0086(6) .7073(3)
C(26) .2432(5) .2135(6) .7731(4)
C(27) -.0899(6) -.0995(8) .6580(4)
C(28) -.0439(4) -.0428(5) .8237(3)
C(29) -.0936(3) .0615(4) .8575(3)
N(80) .2274(4) .3304(5) 1.1613(3)
O(81) .2792(5) .2362(5) 1.1950(3)
O(82) .1918(4) .3295(5) 1.0927(3)
O(83) .2115(3) .4224(5) 1.1956(3)
N(90) .3124(3) -.0878(4) .9255(2)
O(91) .2159(2) -.0781(3) .9314(2)
O(92) .3533(3) -.1914(3) .9237(3)
O(93) .3622(3) .0144(3) .9222(2)
H(31) .0472 .1193 1.0430
H(32) -.0916 .0845 .9926
H(41) .2327 .1724 1.0537
H(42) .2961 .0959 1.0559
H(5) .4858 -.0078 .9053
H(61) .4795 .0381 .7966
H(62) .5957 -.0279 .8015
H(63) .4893 -.0978 .8051
H(14) .3036 .6017 .9447
H(161) .4678 .3887 1.0061
H(162) .4081 .2532 .9505
H(163) .4580 .3554 .9605
H(171) .0212 .6222 .9072
H(172) .1239 .7050 .8928
H(173) .0049 .6281 .8368
H(181) -.0613 .4156 .8524
H(182) -.0180 .3000 .8181
H(191) -.1159 .2743 .9147
H(192) .0097 .2988 .9739
H(24) .0887 .0685 .6453
H(261) .2420 .2364 .7255
H(262) .3030 .1836 .8060
H(263) .2143 .2912 .7610
H(271) -.0786 -.0862 .6191
H(272) -.1678 -.0726 .6495
H(273) -.0619 -.1864 .6944
H(281) -.0989 -.1004 .7931
H(282) .0116 -.0936 .8693
H(291) -.1565 .0274 .8701
H(292) -.1264 .1226 .8203

loop_
_geom_angle_atom_site_label_1
_geom_angle_atom_site_label_2
_geom_angle_atom_site_label_3
_geom_angle
N(2) Cu(1) O(4) 91.90(10)
N(2) Cu(1) N(12) 95.50(10)
N(2) Cu(1) N(22) 90.00(10)
N(2) Cu(1) O(91) 106.60(10)
O(4) Cu(1) N(12) 90.50(10)
O(4) Cu(1) N(22) 173.10(10)
O(4) Cu(1) O(91) 85.50(10)
N(12) Cu(1) N(22) 95.90(10)
N(12) Cu(1) O(91) 157.60(10)
N(22) Cu(1) O(91) 87.60(10)
Cu(1) N(2) C(3) 112.4(2)
Cu(1) N(2) C(19) 107.0(2)
Cu(1) N(2) C(29) 111.9(2)
Cu(1) N(12) N(11) 122.8(3)
Cu(1) N(12) C(13) 130.8(3)
Cu(1) N(22) N(21) 120.1(3)
Cu(1) N(22) C(23) 132.1(3)
Cu(1) O(91) N(90) 108.0(3)
C(3) N(2) C(19) 105.9(3)
C(3) N(2) C(29) 110.4(3)
C(19) N(2) C(29) 108.8(3)
N(12) N(11) C(15) 110.4(3)
N(12) N(11) C(18) 120.5(3)
C(15) N(11) C(18) 128.8(4)
N(11) N(12) C(13) 106.4(3)
N(12) C(13) C(14) 109.7(4)
Cu(1) O(4) H(41) 119.2
Cu(1) O(4) H(42) 128.7
N(12) C(13) C(16) 121.7(4)
C(14) C(13) C(16) 128.5(4)
C(13) C(14) C(15) 107.2(4)
N(11) C(15) C(14) 106.3(4)
N(11) C(15) C(17) 123.8(4)
C(14) C(15) C(17) 129.9(4)
N(11) C(18) C(19) 111.8(3)
N(2) C(19) C(18) 113.8(3)
N(22) N(21) C(25) 110.1(4)
N(22) N(21) C(28) 120.6(4)
C(25) N(21) C(28) 129.2(4)
N(21) N(22) C(23) 106.5(4)
N(22) C(23) C(24) 108.7(5)
N(22) C(23) C(26) 122.2(5)
C(24) C(23) C(26) 129.1(5)
C(23) C(24) C(25) 108.4(5)
N(21) C(25) C(24) 106.2(5)
N(21) C(25) C(27) 121.4(6)
C(24) C(25) C(27) 132.3(5)
N(21) C(28) C(29) 112.6(4)
N(2) C(29) C(28) 113.8(3)
O(81) N(80) O(82) 118.3(5)
O(81) N(80) O(83) 120.4(5)
O(82) N(80) O(83) 121.3(5)
O(91) N(90) O(92) 120.9(4)
O(91) N(90) O(93) 117.3(4)
O(92) N(90) O(93) 121.8(4)
H(41) O(4) H(42) 100.3
C(6) O(5) H(5) 102.7

loop_
_geom_bond_atom_site_label_1
_geom_bond_atom_site_label_2
_geom_bond_distance
Cu(1) N(2) 2.303(3)
Cu(1) O(4) 1.947(3)
Cu(1) N(12) 2.013(3)
Cu(1) N(22) 1.993(4)
Cu(1) O(91) 2.063(3)
N(2) C(3) 1.498(5)
N(2) C(19) 1.491(5)
N(2) C(29) 1.494(5)
O(5) C(6) 1.371(8)
N(11) N(12) 1.362(5)
N(11) C(15) 1.357(5)
N(11) C(18) 1.463(5)
N(12) C(13) 1.331(5)
C(13) C(14) 1.379(6)
C(13) C(16) 1.502(6)
C(14) C(15) 1.366(6)
C(15) C(17) 1.475(6)
C(18) C(19) 1.531(6)
N(21) N(22) 1.360(5)
N(21) C(25) 1.352(6)
N(21) C(28) 1.457(6)
N(22) C(23) 1.338(6)
C(23) C(24) 1.368(8)
C(23) C(26) 1.484(7)
C(24) C(25) 1.352(8)
C(25) C(27) 1.522(8)
C(28) C(29) 1.516(6)
N(80) O(81) 1.220(6)
N(80) O(82) 1.225(6)
N(80) O(83) 1.218(6)
N(90) O(91) 1.274(5)
N(90) O(92) 1.200(5)
N(90) O(93) 1.249(5)
